data_7101787
loop_
_publ_author_name
'le Roex, Tanya'
'Nassimbeni, Luigi R'
'Weber, Edwin'

_publ_section_title
;
 Clathrates with mixed guests.
;
_journal_issue 11
_journal_name_full 'Chemical communications (Cambridge, England)'
_journal_page_first 1124
_journal_page_last 1126
_journal_paper_doi 10.1039/b618782j
_journal_year 2007
_chemical_formula_moiety 'C38 H26 O2. 1.35(C4 H8 O). 0.65(C4 H10 O)'
_chemical_formula_sum 'C46 H44 O4'
_chemical_formula_weight 660.81
_chemical_name_common
;
9,9'-(Biphenyl-4,4'-diyl)difluoren-9-ol.
1.35(tetrahydrofuran). 0.65(diethyl ether) clathrate
;
_chemical_name_systematic
;
9,9'-(Biphenyl-4,4'-diyl)difluoren-9-ol. 1.35(tetrahydrofuran).
0.65(diethyl ether) clathrate
;
_space_group_IT_number 14
_symmetry_cell_setting monoclinic
_symmetry_space_group_name_Hall '-P 2ybc'
_symmetry_space_group_name_H-M 'P 1 21/c 1'
_atom_sites_solution_hydrogens geom
_atom_sites_solution_primary direct
_atom_sites_solution_secondary difmap
_audit_creation_method SHELXL-97
_cell_angle_alpha 90.00
_cell_angle_beta 101.288(2)
_cell_angle_gamma 90.00
_cell_formula_units_Z 4
_cell_length_a 15.1601(6)
_cell_length_b 15.2878(6)
_cell_length_c 15.7069(7)
_cell_measurement_reflns_used 26925
_cell_measurement_temperature 113(2)
_cell_measurement_theta_max 27.10
_cell_measurement_theta_min 1.02
_cell_volume 3569.9(3)
_computing_cell_refinement 'Collect (Nonius, 2000)'
_computing_data_collection 'Collect (Nonius, 2000)'
_computing_data_reduction 'Collect (Nonius, 2000)'
_computing_molecular_graphics 'XSEED, a graphical interface to SHELX (1999)'
_computing_publication_material 'SHELXL-97 (Sheldrick, 1997)'
_computing_structure_refinement 'SHELXL-97 (Sheldrick, 1997)'
_computing_structure_solution 'SHELXS-97 (Sheldrick, 1990)'
_diffrn_ambient_temperature 113(2)
_diffrn_measured_fraction_theta_full 0.974
_diffrn_measured_fraction_theta_max 0.974
_diffrn_measurement_device_type 'Nonius Kappa CCD'
_diffrn_measurement_method 'combination of phi and omega'
_diffrn_radiation_monochromator graphite
_diffrn_radiation_source 'fine-focus sealed tube'
_diffrn_radiation_type MoK\a
_diffrn_radiation_wavelength 0.71073
_diffrn_reflns_av_R_equivalents 0.0510
_diffrn_reflns_av_sigmaI/netI 0.0907
_diffrn_reflns_limit_h_max 19
_diffrn_reflns_limit_h_min -19
_diffrn_reflns_limit_k_max 19
_diffrn_reflns_limit_k_min -19
_diffrn_reflns_limit_l_max 19
_diffrn_reflns_limit_l_min -20
_diffrn_reflns_number 14223
_diffrn_reflns_theta_full 27.09
_diffrn_reflns_theta_max 27.09
_diffrn_reflns_theta_min 3.04
_exptl_absorpt_coefficient_mu 0.077
_exptl_absorpt_correction_type none
_exptl_crystal_colour colourless
_exptl_crystal_density_diffrn 1.230
_exptl_crystal_density_meas ?
_exptl_crystal_density_method .
_exptl_crystal_description 'clear rectangular blocks'
_exptl_crystal_F_000 1408
_exptl_crystal_size_max 0.27
_exptl_crystal_size_mid 0.15
_exptl_crystal_size_min 0.12
_refine_diff_density_max 0.635
_refine_diff_density_min -0.473
_refine_diff_density_rms 0.057
_refine_ls_extinction_method none
_refine_ls_goodness_of_fit_ref 1.036
_refine_ls_hydrogen_treatment mixed
_refine_ls_matrix_type full
_refine_ls_number_parameters 425
_refine_ls_number_reflns 7653
_refine_ls_number_restraints 0
_refine_ls_restrained_S_all 1.036
_refine_ls_R_factor_all 0.1397
_refine_ls_R_factor_gt 0.0690
_refine_ls_shift/su_max 0.000
_refine_ls_shift/su_mean 0.000
_refine_ls_structure_factor_coef Fsqd
_refine_ls_weighting_details 'calc w=1/[\s^2^(Fo^2^)+(0.0812P)^2^+2.5908P] where P=(Fo^2^+2Fc^2^)/3'
_refine_ls_weighting_scheme calc
_refine_ls_wR_factor_gt 0.1652
_refine_ls_wR_factor_ref 0.1959
_reflns_number_gt 4348
_reflns_number_total 7653
_reflns_threshold_expression >2sigma(I)
_cod_data_source_file b618782j.txt
_cod_data_source_block H1.1.35THF.0.65Et2O
_cod_original_sg_symbol_H-M P21/c
_cod_database_code 7101787

loop_
_symmetry_equiv_pos_as_xyz
'x, y, z'
'-x, y+1/2, -z+1/2'
'-x, -y, -z'
'x, -y-1/2, z-1/2'

loop_
_atom_site_label
_atom_site_type_symbol
_atom_site_fract_x
_atom_site_fract_y
_atom_site_fract_z
_atom_site_U_iso_or_equiv
_atom_site_adp_type
_atom_site_occupancy
_atom_site_symmetry_multiplicity
_atom_site_calc_flag
_atom_site_refinement_flags
C1 C 0.8949(2) 0.0732(2) -0.31449(19) 0.0357(7) Uani 1 1 d .
H29 H 0.9172 0.0219 -0.2833 0.043 Uiso 1 1 calc R
H1 H 0.455(2) -0.159(2) 0.223(2) 0.063(11) Uiso 1 1 d .
C2 C 0.8595(2) 0.0700(2) -0.4034(2) 0.0404(8) Uani 1 1 d .
H38 H 0.8576 0.0157 -0.4332 0.048 Uiso 1 1 calc R
C3 C 0.82703(19) 0.1445(2) -0.44872(19) 0.0392(8) Uani 1 1 d .
H31 H 0.8024 0.1404 -0.5090 0.047 Uiso 1 1 calc R
C4 C 0.82970(18) 0.2254(2) -0.40783(17) 0.0323(7) Uani 1 1 d .
H20 H 0.8084 0.2766 -0.4395 0.039 Uiso 1 1 calc R
H4 H 1.056(2) 0.176(2) -0.186(2) 0.040(9) Uiso 1 1 d .
C5 C 0.85925(19) 0.39203(19) -0.27198(19) 0.0343(7) Uani 1 1 d .
H34 H 0.8297 0.4126 -0.3273 0.041 Uiso 1 1 calc R
C6 C 0.8842(2) 0.4495(2) -0.2035(2) 0.0411(8) Uani 1 1 d .
H42 H 0.8721 0.5102 -0.2118 0.049 Uiso 1 1 calc R
C7 C 0.9268(2) 0.4189(2) -0.1226(2) 0.0403(7) Uani 1 1 d .
H33 H 0.9444 0.4592 -0.0763 0.048 Uiso 1 1 calc R
C8 C 0.94412(19) 0.33011(19) -0.10819(18) 0.0329(7) Uani 1 1 d .
H30 H 0.9726 0.3095 -0.0525 0.039 Uiso 1 1 calc R
O9 O 1.02449(12) 0.14923(13) -0.15026(13) 0.0331(5) Uani 1 1 d .
C9 C 0.93215(16) 0.17340(18) -0.17748(17) 0.0268(6) Uani 1 1 d .
C10 C 0.87846(17) 0.12611(17) -0.11942(16) 0.0263(6) Uani 1 1 d .
C11 C 0.78503(18) 0.1214(2) -0.14209(19) 0.0361(7) Uani 1 1 d .
H22 H 0.7549 0.1486 -0.1941 0.043 Uiso 1 1 calc R
C12 C 0.73507(18) 0.07774(19) -0.09019(18) 0.0323(7) Uani 1 1 d .
H26 H 0.6713 0.0770 -0.1065 0.039 Uiso 1 1 calc R
C13 C 0.77662(17) 0.03474(16) -0.01432(16) 0.0227(6) Uani 1 1 d .
C14 C 0.87040(16) 0.03919(16) 0.00779(16) 0.0223(6) Uani 1 1 d .
H11 H 0.9007 0.0106 0.0589 0.027 Uiso 1 1 calc R
C15 C 0.92052(16) 0.08435(16) -0.04319(16) 0.0221(6) Uani 1 1 d .
H13 H 0.9841 0.0868 -0.0259 0.026 Uiso 1 1 calc R
C16 C 0.72382(16) -0.01437(16) 0.04024(16) 0.0220(6) Uani 1 1 d .
C17 C 0.63707(18) 0.01050(18) 0.04679(19) 0.0328(7) Uani 1 1 d .
H23 H 0.6101 0.0590 0.0138 0.039 Uiso 1 1 calc R
C18 C 0.58896(18) -0.03349(18) 0.10006(19) 0.0313(7) Uani 1 1 d .
H32 H 0.5302 -0.0144 0.1036 0.038 Uiso 1 1 calc R
C19 C 0.62613(16) -0.10534(16) 0.14826(16) 0.0219(6) Uani 1 1 d .
C20 C 0.71295(17) -0.13051(17) 0.14232(17) 0.0260(6) Uani 1 1 d .
H17 H 0.7399 -0.1790 0.1754 0.031 Uiso 1 1 calc R
C21 C 0.76066(17) -0.08639(16) 0.08935(16) 0.0240(6) Uani 1 1 d .
H6 H 0.8196 -0.1054 0.0863 0.029 Uiso 1 1 calc R
O22 O 0.48359(12) -0.12729(12) 0.18786(13) 0.0282(4) Uani 1 1 d .
C22 C 0.57652(17) -0.15168(17) 0.21017(17) 0.0238(6) Uani 1 1 d .
C23 C 0.62910(19) -0.0492(2) 0.3443(2) 0.0378(7) Uani 1 1 d .
H35 H 0.6138 0.0028 0.3117 0.045 Uiso 1 1 calc R
C24 C 0.6656(2) -0.0458(3) 0.4335(2) 0.0493(9) Uani 1 1 d .
H44 H 0.6753 0.0094 0.4616 0.059 Uiso 1 1 calc R
C25 C 0.6877(2) -0.1212(3) 0.4809(2) 0.0500(9) Uani 1 1 d .
H39 H 0.7124 -0.1171 0.5412 0.060 Uiso 1 1 calc R
C26 C 0.67446(19) -0.2022(2) 0.44230(19) 0.0428(8) Uani 1 1 d .
H36 H 0.6889 -0.2541 0.4755 0.051 Uiso 1 1 calc R
C27 C 0.6299(2) -0.3715(2) 0.3104(2) 0.0413(8) Uani 1 1 d .
H43 H 0.6525 -0.3931 0.3673 0.050 Uiso 1 1 calc R
C28 C 0.6060(2) -0.4286(2) 0.2412(2) 0.0474(9) Uani 1 1 d .
H45 H 0.6120 -0.4898 0.2509 0.057 Uiso 1 1 calc R
C29 C 0.5736(2) -0.39776(19) 0.1580(2) 0.0431(8) Uani 1 1 d .
H28 H 0.5578 -0.4378 0.1113 0.052 Uiso 1 1 calc R
C30 C 0.56401(18) -0.30854(18) 0.14276(19) 0.0317(6) Uani 1 1 d .
H24 H 0.5419 -0.2872 0.0858 0.038 Uiso 1 1 calc R
C1A C 0.89669(17) 0.15327(18) -0.27310(17) 0.0269(6) Uani 1 1 d .
C4A C 0.86457(17) 0.22889(18) -0.31900(17) 0.0264(6) Uani 1 1 d .
C5A C 0.87819(17) 0.30332(18) -0.25840(17) 0.0263(6) Uani 1 1 d .
C8A C 0.91931(17) 0.27276(18) -0.17618(17) 0.0261(6) Uani 1 1 d .
C23A C 0.61611(17) -0.12990(18) 0.30548(17) 0.0270(6) Uani 1 1 d .
C26A C 0.63952(17) -0.20650(19) 0.35380(18) 0.0307(6) Uani 1 1 d .
C27A C 0.62018(17) -0.28207(18) 0.29513(18) 0.0296(6) Uani 1 1 d .
C30A C 0.58700(16) -0.25107(17) 0.21131(17) 0.0241(6) Uani 1 1 d .
O1G O 1.11513(13) 0.23788(13) -0.26044(13) 0.0357(5) Uiso 1 1 d .
C1G C 1.1295(2) 0.33077(19) -0.2504(2) 0.0376(7) Uiso 1 1 d .
H41A H 1.1940 0.3437 -0.2286 0.045 Uiso 1 1 calc R
H41B H 1.0943 0.3551 -0.2091 0.045 Uiso 1 1 calc R
C2G C 1.0984(2) 0.3690(2) -0.3395(2) 0.0453(8) Uiso 1 1 d .
H46A H 1.0330 0.3810 -0.3510 0.054 Uiso 1 1 calc R
H46B H 1.1311 0.4237 -0.3467 0.054 Uiso 1 1 calc R
C3G C 1.1207(2) 0.2986(2) -0.3980(2) 0.0446(8) Uiso 1 1 d .
H37A H 1.1836 0.3040 -0.4060 0.053 Uiso 1 1 calc R
H37B H 1.0800 0.3010 -0.4555 0.053 Uiso 1 1 calc R
C4G C 1.1073(2) 0.2148(2) -0.3507(2) 0.0401(7) Uiso 1 1 d .
H40A H 1.0471 0.1897 -0.3739 0.048 Uiso 1 1 calc R
H4G H 1.1535 0.1712 -0.3576 0.048 Uiso 1 1 calc R
O5G O 0.38338(13) -0.22513(14) 0.28720(13) 0.0411(5) Uiso 1 1 d .
C5G C 0.4051(3) -0.2305(3) 0.3805(3) 0.0286(9) Uiso 0.65 1 d P
C7G C 0.3730(3) -0.3178(3) 0.2529(3) 0.0265(9) Uiso 0.65 1 d P
C8G C 0.3323(3) -0.3125(3) 0.1561(3) 0.0355(10) Uiso 0.65 1 d P
C9G C 0.3711(9) -0.1428(9) 0.3512(9) 0.075(3) Uiso 0.35 1 d P
C10G C 0.4231(9) -0.1671(9) 0.4324(9) 0.061(4) Uiso 0.35 1 d P
C11G C 0.4221(7) -0.2704(8) 0.4249(8) 0.059(3) Uiso 0.35 1 d P
C12G C 0.3890(9) -0.2997(9) 0.3333(9) 0.083(4) Uiso 0.35 1 d P
C6G C 0.4111(4) -0.1370(4) 0.4104(4) 0.0407(14) Uiso 0.65 1 d P

loop_
_atom_site_aniso_label
_atom_site_aniso_U_11
_atom_site_aniso_U_22
_atom_site_aniso_U_33
_atom_site_aniso_U_23
_atom_site_aniso_U_13
_atom_site_aniso_U_12
C1 0.0384(16) 0.0343(16) 0.0375(18) 0.0013(13) 0.0148(13) 0.0013(14)
C2 0.0406(17) 0.0437(18) 0.0401(19) -0.0121(15) 0.0162(14) -0.0078(15)
C3 0.0320(16) 0.062(2) 0.0241(15) -0.0041(15) 0.0070(12) -0.0074(15)
C4 0.0288(14) 0.0459(18) 0.0224(15) 0.0084(13) 0.0059(11) -0.0008(13)
C5 0.0357(16) 0.0371(16) 0.0320(16) 0.0096(13) 0.0112(13) 0.0051(14)
C6 0.055(2) 0.0304(16) 0.0432(19) 0.0054(14) 0.0217(15) 0.0014(15)
C7 0.0498(18) 0.0372(17) 0.0386(18) -0.0063(14) 0.0199(14) -0.0095(15)
C8 0.0335(15) 0.0386(17) 0.0270(16) 0.0036(13) 0.0067(12) -0.0036(13)
O9 0.0223(10) 0.0419(12) 0.0348(11) 0.0159(9) 0.0049(8) 0.0035(9)
C9 0.0203(13) 0.0325(15) 0.0265(15) 0.0071(12) 0.0017(11) 0.0015(12)
C10 0.0278(14) 0.0271(14) 0.0233(14) 0.0064(11) 0.0030(11) 0.0002(12)
C11 0.0269(14) 0.0484(18) 0.0309(16) 0.0187(14) 0.0006(12) 0.0015(14)
C12 0.0213(13) 0.0420(17) 0.0307(16) 0.0126(13) -0.0024(11) -0.0002(13)
C13 0.0251(13) 0.0226(13) 0.0186(13) 0.0008(10) 0.0000(10) -0.0010(11)
C14 0.0265(13) 0.0192(12) 0.0199(13) 0.0004(10) 0.0014(10) 0.0014(11)
C15 0.0201(12) 0.0228(13) 0.0220(14) -0.0010(11) 0.0008(10) 0.0011(11)
C16 0.0227(13) 0.0207(13) 0.0208(14) -0.0001(10) 0.0003(10) -0.0028(11)
C17 0.0294(15) 0.0281(15) 0.0395(17) 0.0142(13) 0.0031(12) 0.0025(12)
C18 0.0237(14) 0.0283(15) 0.0416(17) 0.0115(13) 0.0053(12) 0.0030(12)
C19 0.0237(13) 0.0198(13) 0.0211(13) -0.0003(10) 0.0015(10) -0.0015(11)
C20 0.0270(14) 0.0239(13) 0.0261(14) 0.0039(11) 0.0026(11) 0.0048(12)
C21 0.0231(13) 0.0250(13) 0.0237(14) 0.0015(11) 0.0041(10) 0.0038(11)
O22 0.0209(9) 0.0280(10) 0.0350(11) 0.0053(9) 0.0033(8) 0.0031(8)
C22 0.0213(12) 0.0241(13) 0.0255(14) 0.0017(11) 0.0036(10) 0.0042(11)
C23 0.0383(16) 0.0392(17) 0.0361(18) -0.0064(14) 0.0082(13) -0.0021(14)
C24 0.0459(19) 0.066(2) 0.0385(19) -0.0224(18) 0.0132(15) -0.0101(18)
C25 0.0394(18) 0.084(3) 0.0264(17) 0.0008(18) 0.0054(13) -0.0045(19)
C26 0.0316(16) 0.067(2) 0.0292(17) 0.0079(16) 0.0051(13) 0.0024(16)
C27 0.0312(16) 0.0412(18) 0.052(2) 0.0248(16) 0.0107(14) 0.0042(14)
C28 0.0440(19) 0.0263(16) 0.074(3) 0.0122(17) 0.0159(17) 0.0013(15)
C29 0.0480(19) 0.0240(15) 0.060(2) 0.0008(15) 0.0186(16) -0.0018(14)
C30 0.0334(15) 0.0275(15) 0.0367(17) 0.0000(13) 0.0126(12) -0.0017(13)
C1A 0.0253(14) 0.0320(15) 0.0242(15) 0.0054(11) 0.0069(11) -0.0017(12)
C4A 0.0235(13) 0.0338(15) 0.0228(14) 0.0051(11) 0.0068(10) 0.0022(12)
C5A 0.0239(13) 0.0310(14) 0.0248(14) 0.0087(12) 0.0071(11) 0.0017(12)
C8A 0.0221(13) 0.0341(15) 0.0230(14) 0.0068(12) 0.0067(10) -0.0002(12)
C23A 0.0226(13) 0.0338(15) 0.0258(14) -0.0009(12) 0.0073(11) 0.0014(12)
C26A 0.0214(13) 0.0441(17) 0.0276(15) 0.0075(13) 0.0073(11) 0.0028(13)
C27A 0.0207(13) 0.0323(15) 0.0373(16) 0.0111(13) 0.0096(11) 0.0019(12)
C30A 0.0219(13) 0.0238(13) 0.0278(15) 0.0056(11) 0.0077(11) 0.0005(11)

loop_
_atom_type_symbol
_atom_type_description
_atom_type_scat_dispersion_real
_atom_type_scat_dispersion_imag
_atom_type_scat_source
C C 0.0033 0.0016 'International Tables Vol C Tables 4.2.6.8 and 6.1.1.4'
H H 0.0000 0.0000 'International Tables Vol C Tables 4.2.6.8 and 6.1.1.4'
O O 0.0106 0.0060 'International Tables Vol C Tables 4.2.6.8 and 6.1.1.4'

loop_
_geom_angle_atom_site_label_1
_geom_angle_atom_site_label_2
_geom_angle_atom_site_label_3
_geom_angle
C1A C1 C2 118.0(3)
C3 C2 C1 121.0(3)
C2 C3 C4 121.3(3)
C3 C4 C4A 117.9(3)
C6 C5 C5A 118.8(3)
C5 C6 C7 120.3(3)
C6 C7 C8 121.1(3)
C8A C8 C7 118.7(3)
O9 C9 C10 107.8(2)
O9 C9 C1A 112.2(2)
C10 C9 C1A 111.6(2)
O9 C9 C8A 111.8(2)
C10 C9 C8A 112.3(2)
C1A C9 C8A 101.1(2)
C11 C10 C15 117.8(2)
C11 C10 C9 120.6(2)
C15 C10 C9 121.6(2)
C12 C11 C10 121.3(2)
C11 C12 C13 121.3(2)
C14 C13 C12 117.1(2)
C14 C13 C16 121.2(2)
C12 C13 C16 121.7(2)
C15 C14 C13 121.7(2)
C14 C15 C10 120.8(2)
C17 C16 C21 117.1(2)
C17 C16 C13 121.9(2)
C21 C16 C13 121.0(2)
C18 C17 C16 121.9(2)
C17 C18 C19 120.5(2)
C18 C19 C20 118.0(2)
C18 C19 C22 121.3(2)
C20 C19 C22 120.5(2)
C21 C20 C19 121.3(2)
C20 C21 C16 121.2(2)
O22 C22 C19 108.0(2)
O22 C22 C30A 110.9(2)
C19 C22 C30A 114.1(2)
O22 C22 C23A 111.1(2)
C19 C22 C23A 112.0(2)
C30A C22 C23A 100.6(2)
C23A C23 C24 118.1(3)
C25 C24 C23 121.1(3)
C24 C25 C26 121.0(3)
C25 C26 C26A 118.5(3)
C28 C27 C27A 118.7(3)
C29 C28 C27 121.1(3)
C28 C29 C30 120.2(3)
C30A C30 C29 119.3(3)
C1 C1A C4A 121.1(3)
C1 C1A C9 127.7(2)
C4A C1A C9 111.2(2)
C4 C4A C1A 120.7(3)
C4 C4A C5A 130.9(3)
C1A C4A C5A 108.4(2)
C5 C5A C8A 120.5(3)
C5 C5A C4A 130.9(2)
C8A C5A C4A 108.6(2)
C8 C8A C5A 120.5(3)
C8 C8A C9 128.8(2)
C5A C8A C9 110.7(2)
C23 C23A C26A 120.7(3)
C23 C23A C22 128.5(3)
C26A C23A C22 110.8(2)
C26 C26A C23A 120.6(3)
C26 C26A C27A 130.8(3)
C23A C26A C27A 108.6(2)
C27 C27A C30A 120.2(3)
C27 C27A C26A 131.5(3)
C30A C27A C26A 108.4(2)
C30 C30A C27A 120.6(3)
C30 C30A C22 127.9(2)
C27A C30A C22 111.5(2)
C1G O1G C4G 109.3(2)
O1G C1G C2G 105.5(2)
C3G C2G C1G 103.0(3)
C2G C3G C4G 103.8(3)
O1G C4G C3G 106.4(2)
C12G O5G C5G 55.0(6)
C12G O5G C7G 52.3(6)
C5G O5G C7G 107.2(3)
C12G O5G C9G 108.8(8)
C5G O5G C9G 56.7(5)
C7G O5G C9G 156.7(5)
C11G C5G C10G 91.5(10)
C11G C5G C12G 83.4(10)
C10G C5G C12G 174.9(10)
C11G C5G O5G 141.2(8)
C10G C5G O5G 126.3(7)
C12G C5G O5G 58.7(7)
C11G C5G C9G 149.6(10)
C10G C5G C9G 61.5(8)
C12G C5G C9G 123.5(9)
O5G C5G C9G 68.6(6)
C11G C5G C6G 113.6(9)
C10G C5G C6G 22.2(6)
C12G C5G C6G 162.8(8)
O5G C5G C6G 104.6(4)
C9G C5G C6G 39.7(5)
C12G C7G O5G 57.0(7)
C12G C7G C8G 160.2(7)
O5G C7G C8G 107.4(3)
C6G C9G C10G 20.3(7)
C6G C9G C5G 71.5(9)
C10G C9G C5G 51.8(7)
C6G C9G O5G 120.8(11)
C10G C9G O5G 104.0(9)
C5G C9G O5G 54.6(5)
C6G C10G C5G 102.6(18)
C6G C10G C9G 37.0(13)
C5G C10G C9G 66.7(8)
C6G C10G C11G 138(2)
C5G C10G C11G 35.7(6)
C9G C10G C11G 101.4(10)
C5G C11G C12G 58.7(9)
C5G C11G C10G 52.8(8)
C12G C11G C10G 111.5(11)
C7G C12G C5G 136.9(12)
C7G C12G O5G 70.7(8)
C5G C12G O5G 66.3(7)
C7G C12G C11G 170.0(12)
C5G C12G C11G 37.9(6)
O5G C12G C11G 103.8(10)
C10G C6G C9G 122.7(19)
C10G C6G C5G 55.2(15)
C9G C6G C5G 68.8(8)

loop_
_geom_bond_atom_site_label_1
_geom_bond_atom_site_label_2
_geom_bond_distance
C1 C1A 1.384(4)
C1 C2 1.395(4)
C2 C3 1.382(4)
C3 C4 1.390(4)
C4 C4A 1.393(4)
C5 C6 1.384(4)
C5 C5A 1.394(4)
C6 C7 1.389(4)
C7 C8 1.392(4)
C8 C8A 1.376(4)
O9 C9 1.430(3)
C9 C10 1.519(4)
C9 C1A 1.524(4)
C9 C8A 1.532(4)
C10 C11 1.393(4)
C10 C15 1.396(3)
C11 C12 1.388(4)
C12 C13 1.398(4)
C13 C14 1.398(3)
C13 C16 1.486(4)
C14 C15 1.390(3)
C16 C17 1.392(4)
C16 C21 1.397(3)
C17 C18 1.387(4)
C18 C19 1.389(4)
C19 C20 1.392(4)
C19 C22 1.516(4)
C20 C21 1.381(4)
O22 C22 1.433(3)
C22 C30A 1.528(4)
C22 C23A 1.536(4)
C23 C23A 1.373(4)
C23 C24 1.402(4)
C24 C25 1.377(5)
C25 C26 1.377(5)
C26 C26A 1.389(4)
C27 C28 1.386(5)
C27 C27A 1.392(4)
C28 C29 1.386(5)
C29 C30 1.388(4)
C30 C30A 1.380(4)
C1A C4A 1.399(4)
C4A C5A 1.472(4)
C5A C8A 1.400(4)
C23A C26A 1.403(4)
C26A C27A 1.471(4)
C27A C30A 1.397(4)
O1G C1G 1.441(3)
O1G C4G 1.442(4)
C1G C2G 1.505(4)
C2G C3G 1.495(4)
C3G C4G 1.515(4)
O5G C12G 1.344(14)
O5G C5G 1.439(5)
O5G C7G 1.512(5)
O5G C9G 1.643(14)
C5G C11G 0.926(11)
C5G C10G 1.263(13)
C5G C12G 1.288(14)
C5G C9G 1.476(14)
C5G C6G 1.501(7)
C7G C12G 1.268(14)
C7G C8G 1.527(6)
C9G C6G 1.010(13)
C9G C10G 1.412(18)
C10G C6G 0.582(13)
C10G C11G 1.585(18)
C11G C12G 1.497(18)

loop_
_geom_hbond_atom_site_label_D
_geom_hbond_atom_site_label_H
_geom_hbond_atom_site_label_A
_geom_hbond_distance_DH
_geom_hbond_distance_HA
_geom_hbond_distance_DA
_geom_hbond_angle_DHA
O9 H4 O1G 0.90(3) 1.87(3) 2.766(3) 175(3)
O22 H1 O5G 0.91(4) 1.90(4) 2.812(3) 174(3)

loop_
_geom_torsion_atom_site_label_1
_geom_torsion_atom_site_label_2
_geom_torsion_atom_site_label_3
_geom_torsion_atom_site_label_4
_geom_torsion
C1A C1 C2 C3 0.0(4)
C1 C2 C3 C4 0.9(4)
C2 C3 C4 C4A -1.2(4)
C5A C5 C6 C7 -0.4(4)
C5 C6 C7 C8 -0.9(5)
C6 C7 C8 C8A 0.9(4)
O9 C9 C10 C11 -165.7(3)
C1A C9 C10 C11 -42.0(3)
C8A C9 C10 C11 70.7(3)
O9 C9 C10 C15 12.7(3)
C1A C9 C10 C15 136.4(3)
C8A C9 C10 C15 -110.9(3)
C15 C10 C11 C12 0.9(4)
C9 C10 C11 C12 179.4(3)
C10 C11 C12 C13 -1.8(5)
C11 C12 C13 C14 1.3(4)
C11 C12 C13 C16 -178.2(3)
C12 C13 C14 C15 0.0(4)
C16 C13 C14 C15 179.5(2)
C13 C14 C15 C10 -0.9(4)
C11 C10 C15 C14 0.4(4)
C9 C10 C15 C14 -178.1(2)
C14 C13 C16 C17 149.3(3)
C12 C13 C16 C17 -31.3(4)
C14 C13 C16 C21 -28.8(4)
C12 C13 C16 C21 150.6(3)
C21 C16 C17 C18 0.5(4)
C13 C16 C17 C18 -177.7(3)
C16 C17 C18 C19 -0.8(4)
C17 C18 C19 C20 1.0(4)
C17 C18 C19 C22 177.0(3)
C18 C19 C20 C21 -0.8(4)
C22 C19 C20 C21 -176.9(2)
C19 C20 C21 C16 0.5(4)
C17 C16 C21 C20 -0.3(4)
C13 C16 C21 C20 177.9(2)
C18 C19 C22 O22 17.7(3)
C20 C19 C22 O22 -166.3(2)
C18 C19 C22 C30A 141.5(2)
C20 C19 C22 C30A -42.5(3)
C18 C19 C22 C23A -104.9(3)
C20 C19 C22 C23A 71.0(3)
C23A C23 C24 C25 -0.2(5)
C23 C24 C25 C26 -0.1(5)
C24 C25 C26 C26A 1.0(5)
C27A C27 C28 C29 0.4(5)
C27 C28 C29 C30 -0.3(5)
C28 C29 C30 C30A -0.1(4)
C2 C1 C1A C4A -0.5(4)
C2 C1 C1A C9 -179.7(2)
O9 C9 C1A C1 57.6(4)
C10 C9 C1A C1 -63.5(3)
C8A C9 C1A C1 176.9(3)
O9 C9 C1A C4A -121.6(2)
C10 C9 C1A C4A 117.2(2)
C8A C9 C1A C4A -2.4(3)
C3 C4 C4A C1A 0.7(4)
C3 C4 C4A C5A 178.5(3)
C1 C1A C4A C4 0.1(4)
C9 C1A C4A C4 179.5(2)
C1 C1A C4A C5A -178.1(2)
C9 C1A C4A C5A 1.2(3)
C6 C5 C5A C8A 1.9(4)
C6 C5 C5A C4A -176.2(3)
C4 C4A C5A C5 0.8(5)
C1A C4A C5A C5 178.8(3)
C4 C4A C5A C8A -177.4(3)
C1A C4A C5A C8A 0.6(3)
C7 C8 C8A C5A 0.6(4)
C7 C8 C8A C9 178.9(3)
C5 C5A C8A C8 -2.0(4)
C4A C5A C8A C8 176.4(2)
C5 C5A C8A C9 179.4(2)
C4A C5A C8A C9 -2.2(3)
O9 C9 C8A C8 -56.2(4)
C10 C9 C8A C8 65.2(3)
C1A C9 C8A C8 -175.7(3)
O9 C9 C8A C5A 122.3(2)
C10 C9 C8A C5A -116.4(2)
C1A C9 C8A C5A 2.7(3)
C24 C23 C23A C26A -0.5(4)
C24 C23 C23A C22 179.1(3)
O22 C22 C23A C23 -65.7(3)
C19 C22 C23A C23 55.2(4)
C30A C22 C23A C23 176.8(3)
O22 C22 C23A C26A 114.0(2)
C19 C22 C23A C26A -125.2(2)
C30A C22 C23A C26A -3.5(3)
C25 C26 C26A C23A -1.7(4)
C25 C26 C26A C27A 178.5(3)
C23 C23A C26A C26 1.4(4)
C22 C23A C26A C26 -178.3(2)
C23 C23A C26A C27A -178.7(2)
C22 C23A C26A C27A 1.6(3)
C28 C27 C27A C30A -0.1(4)
C28 C27 C27A C26A -179.8(3)
C26 C26A C27A C27 0.9(5)
C23A C26A C27A C27 -179.0(3)
C26 C26A C27A C30A -178.9(3)
C23A C26A C27A C30A 1.2(3)
C29 C30 C30A C27A 0.5(4)
C29 C30 C30A C22 -175.9(3)
C27 C27A C30A C30 -0.4(4)
C26A C27A C30A C30 179.4(2)
C27 C27A C30A C22 176.6(2)
C26A C27A C30A C22 -3.7(3)
O22 C22 C30A C30 63.4(3)
C19 C22 C30A C30 -58.8(3)
C23A C22 C30A C30 -179.0(2)
O22 C22 C30A C27A -113.3(2)
C19 C22 C30A C27A 124.5(2)
C23A C22 C30A C27A 4.3(3)
C4G O1G C1G C2G 19.4(3)
O1G C1G C2G C3G -32.8(3)
C1G C2G C3G C4G 33.3(3)
C1G O1G C4G C3G 1.9(3)
C2G C3G C4G O1G -22.4(3)
C12G O5G C5G C11G 14.1(14)
C7G O5G C5G C11G 11.5(14)
C9G O5G C5G C11G 172.7(15)
C12G O5G C5G C10G 178.9(12)
C7G O5G C5G C10G 176.3(8)
C9G O5G C5G C10G -22.5(9)
C7G O5G C5G C12G -2.6(7)
C9G O5G C5G C12G 158.5(9)
C12G O5G C5G C9G -158.5(9)
C7G O5G C5G C9G -161.1(6)
C12G O5G C5G C6G -175.4(8)
C7G O5G C5G C6G -178.0(3)
C9G O5G C5G C6G -16.9(6)
C5G O5G C7G C12G 2.7(8)
C9G O5G C7G C12G -40.4(15)
C12G O5G C7G C8G 166.4(8)
C5G O5G C7G C8G 169.1(3)
C9G O5G C7G C8G 126.1(13)
C11G C5G C9G C6G 35(2)
C10G C5G C9G C6G 5.5(9)
C12G C5G C9G C6G -175.9(9)
O5G C5G C9G C6G -153.9(9)
C11G C5G C9G C10G 30(2)
C12G C5G C9G C10G 178.6(11)
O5G C5G C9G C10G -159.4(8)
C6G C5G C9G C10G -5.5(9)
C11G C5G C9G O5G -170.9(18)
C10G C5G C9G O5G 159.4(8)
C12G C5G C9G O5G -22.0(10)
C6G C5G C9G O5G 153.9(9)
C12G O5G C9G C6G 47.5(15)
C5G O5G C9G C6G 29.1(10)
C7G O5G C9G C6G 80.3(19)
C12G O5G C9G C10G 35.0(12)
C5G O5G C9G C10G 16.5(7)
C7G O5G C9G C10G 67.8(17)
C12G O5G C9G C5G 18.5(8)
C7G O5G C9G C5G 51.2(14)
C11G C5G C10G C6G -174.8(19)
C12G C5G C10G C6G -176(10)
O5G C5G C10G C6G 15(2)
C9G C5G C10G C6G -9.3(16)
C11G C5G C10G C9G -165.5(10)
C12G C5G C10G C9G -166(11)
O5G C5G C10G C9G 24.0(10)
C6G C5G C10G C9G 9.3(16)
C12G C5G C10G C11G -1(11)
O5G C5G C10G C11G -170.5(11)
C9G C5G C10G C11G 165.5(10)
C6G C5G C10G C11G 174.8(19)
C5G C9G C10G C6G 165(3)
O5G C9G C10G C6G 148(2)
C6G C9G C10G C5G -165(3)
O5G C9G C10G C5G -17.2(7)
C6G C9G C10G C11G -173(3)
C5G C9G C10G C11G -8.6(6)
O5G C9G C10G C11G -25.8(11)
C10G C5G C11G C12G -179.9(9)
O5G C5G C11G C12G -12.1(12)
C9G C5G C11G C12G 154.3(19)
C6G C5G C11G C12G 178.0(8)
C12G C5G C11G C10G 179.9(9)
O5G C5G C11G C10G 167.8(13)
C9G C5G C11G C10G -25.8(18)
C6G C5G C11G C10G -2.1(8)
C6G C10G C11G C5G 8(3)
C9G C10G C11G C5G 13.6(10)
C6G C10G C11G C12G 8(3)
C5G C10G C11G C12G 0.1(9)
C9G C10G C11G C12G 13.6(13)
O5G C7G C12G C5G -4.2(12)
C8G C7G C12G C5G -46(3)
C8G C7G C12G O5G -41(2)
O5G C7G C12G C11G -58(7)
C8G C7G C12G C11G -99(7)
C11G C5G C12G C7G -166.8(18)
C10G C5G C12G C7G -166(10)
O5G C5G C12G C7G 4.3(12)
C9G C5G C12G C7G 28(2)
C6G C5G C12G C7G 20(4)
C11G C5G C12G O5G -171.1(9)
C10G C5G C12G O5G -170(11)
C9G C5G C12G O5G 24.1(10)
C6G C5G C12G O5G 15(3)
C10G C5G C12G C11G 1(11)
O5G C5G C12G C11G 171.1(9)
C9G C5G C12G C11G -164.8(12)
C6G C5G C12G C11G -174(3)
C5G O5G C12G C7G -176.9(9)
C9G O5G C12G C7G 164.3(6)
C7G O5G C12G C5G 176.9(9)
C9G O5G C12G C5G -18.9(8)
C5G O5G C12G C11G -5.6(6)
C7G O5G C12G C11G 171.3(12)
C9G O5G C12G C11G -24.4(11)
C5G C11G C12G C7G 64(7)
C10G C11G C12G C7G 64(8)
C10G C11G C12G C5G -0.1(8)
C5G C11G C12G O5G 8.3(8)
C10G C11G C12G O5G 8.3(13)
C5G C10G C6G C9G 14(2)
C11G C10G C6G C9G 10(4)
C9G C10G C6G C5G -14(2)
C11G C10G C6G C5G -4.5(17)
C5G C9G C6G C10G -13(2)
O5G C9G C6G C10G -37(3)
C10G C9G C6G C5G 13(2)
O5G C9G C6G C5G -24.7(8)
C11G C5G C6G C10G 6(2)
C12G C5G C6G C10G 179(3)
O5G C5G C6G C10G -167.9(18)
C9G C5G C6G C10G 167(2)
C11G C5G C6G C9G -161.5(12)
C10G C5G C6G C9G -167(2)
C12G C5G C6G C9G 12(3)
O5G C5G C6G C9G 25.0(9)
